data_7247412
loop_
_publ_author_name
'Yuan, Xin-Yue'
'Cheng, Yan'
'Liu, Jun'
'Sun, Qi-Lei'
'Xue, Fu-Min'

_publ_section_title
;
 Six novel multicomponent systems of theobromine with carboxylic acids:
 crystallographic structures, solubility determination and DFT
 calculations
;
_journal_issue 40
_journal_name_full CrystEngComm
_journal_page_first 5682
_journal_page_last 5696
_journal_paper_doi 10.1039/D3CE00762F
_journal_volume 25
_journal_year 2023
_chemical_formula_moiety 'C7 H6 O5, C7 H8 N4 O2, 2(H2 O)'
_chemical_formula_sum 'C14 H18 N4 O9'
_chemical_formula_weight 386.32
_space_group_crystal_system monoclinic
_space_group_IT_number 15
_space_group_name_Hall '-C 2yc'
_space_group_name_H-M_alt 'C 1 2/c 1'
_atom_sites_solution_hydrogens mixed
_audit_creation_date 2022-08-11
_audit_creation_method
;
Olex2 1.3
(compiled 2020.11.12 svn.r5f609507 for OlexSys, GUI svn.r6408)
;
_audit_update_record
;
2023-09-05 deposited with the CCDC.	2023-09-14 downloaded from the CCDC.
;
_cell_angle_alpha 90
_cell_angle_beta 92.936(6)
_cell_angle_gamma 90
_cell_formula_units_Z 8
_cell_length_a 27.746(4)
_cell_length_b 6.6694(10)
_cell_length_c 17.362(3)
_cell_measurement_reflns_used 2688
_cell_measurement_temperature 173.0
_cell_measurement_theta_max 70.531
_cell_measurement_theta_min 3.188
_cell_volume 3208.6(9)
_computing_cell_refinement 'SAINT V8.40B (?, 2016)'
_computing_data_reduction 'SAINT V8.40B (?, 2016)'
_computing_molecular_graphics 'Olex2 1.3 (Dolomanov et al., 2009)'
_computing_publication_material 'Olex2 1.3 (Dolomanov et al., 2009)'
_computing_structure_refinement 'SHELXL 2013/4 (Sheldrick, 2015)'
_diffrn_ambient_temperature 173.0
_diffrn_measured_fraction_theta_full 0.994
_diffrn_measured_fraction_theta_max 0.981
_diffrn_measurement_device_type 'Bruker D8VENTURE'
_diffrn_radiation_type CuK\a
_diffrn_radiation_wavelength 1.54178
_diffrn_reflns_av_R_equivalents 0.0593
_diffrn_reflns_av_unetI/netI 0.0515
_diffrn_reflns_Laue_measured_fraction_full 0.994
_diffrn_reflns_Laue_measured_fraction_max 0.981
_diffrn_reflns_limit_h_max 34
_diffrn_reflns_limit_h_min -33
_diffrn_reflns_limit_k_max 8
_diffrn_reflns_limit_k_min -7
_diffrn_reflns_limit_l_max 21
_diffrn_reflns_limit_l_min -18
_diffrn_reflns_number 13188
_diffrn_reflns_point_group_measured_fraction_full 0.994
_diffrn_reflns_point_group_measured_fraction_max 0.981
_diffrn_reflns_theta_full 67.679
_diffrn_reflns_theta_max 72.335
_diffrn_reflns_theta_min 5.101
_diffrn_source_current 1.1
_diffrn_source_power 0.055
_diffrn_source_voltage 50.0
_exptl_absorpt_coefficient_mu 1.171
_exptl_absorpt_correction_T_max 0.7536
_exptl_absorpt_correction_T_min 0.5906
_exptl_absorpt_correction_type multi-scan
_exptl_absorpt_process_details
;
SADABS-2016/2 (Bruker,2016/2) was used for absorption correction.
wR2(int) was 0.1442 before and 0.0652 after correction.
The Ratio of minimum to maximum transmission is 0.7837.
The \l/2 correction factor is Not present.
;
_exptl_crystal_colour 'clear light colourless'
_exptl_crystal_colour_lustre clear
_exptl_crystal_colour_modifier light
_exptl_crystal_colour_primary colourless
_exptl_crystal_density_diffrn 1.599
_exptl_crystal_description needle
_exptl_crystal_F_000 1616
_exptl_crystal_size_max 0.1
_exptl_crystal_size_mid 0.03
_exptl_crystal_size_min 0.03
_refine_diff_density_max 0.406
_refine_diff_density_min -0.295
_refine_diff_density_rms 0.070
_refine_ls_extinction_coef 0.00036(9)
_refine_ls_extinction_expression Fc^*^=kFc[1+0.001xFc^2^\l^3^/sin(2\q)]^-1/4^
_refine_ls_extinction_method SHELXL
_refine_ls_goodness_of_fit_ref 1.040
_refine_ls_hydrogen_treatment constr
_refine_ls_matrix_type full
_refine_ls_number_parameters 267
_refine_ls_number_reflns 3119
_refine_ls_number_restraints 6
_refine_ls_restrained_S_all 1.039
_refine_ls_R_factor_all 0.0783
_refine_ls_R_factor_gt 0.0515
_refine_ls_shift/su_max 0.003
_refine_ls_shift/su_mean 0.000
_refine_ls_structure_factor_coef Fsqd
_refine_ls_weighting_details 'w=1/[\s^2^(Fo^2^)+(0.0910P)^2^] where P=(Fo^2^+2Fc^2^)/3'
_refine_ls_weighting_scheme calc
_refine_ls_wR_factor_gt 0.1334
_refine_ls_wR_factor_ref 0.1518
_reflns_Friedel_coverage 0.000
_reflns_number_gt 2209
_reflns_number_total 3119
_reflns_threshold_expression 'I > 2\s(I)'
_cod_data_source_file d3ce00762f2.cif
_cod_data_source_block cu_220811_9_0m
_cod_depositor_comments 'Adding full bibliography for 7247410--7247413.cif.'
_cod_original_cell_volume 3208.5(8)
_cod_database_code 7247412
_shelxl_version_number 2013-4
_shelx_space_group_comment
;
The symmetry employed for this shelxl refinement is uniquely defined
by the following loop, which should always be used as a source of
symmetry information in preference to the above space-group names.
They are only intended as comments.
;
_shelx_estimated_absorpt_t_max 0.966
_shelx_estimated_absorpt_t_min 0.892
_olex2_refinement_description
;
1. Fixed Uiso
 At 1.2 times of:
  All C(H) groups, All N(H) groups
 At 1.5 times of:
  All C(H,H,H) groups, All O(H) groups, All O(H,H) groups
2. Uiso/Uaniso restraints and constraints
O9 \\sim O2: within 2A with sigma of 0.004 and sigma for terminal atoms of
0.008 within 2A
3. Others
 Sof(O9)=Sof(H9A)=Sof(H9B)=1-FVAR(1)
 Sof(O2)=Sof(H2A)=Sof(H2B)=FVAR(1)
4.a Riding coordinates:
 O2(H2A,H2B)
4.b Free rotating group:
 O7(H7A,H7B), O9(H9A,H9B)
4.c Aromatic/amide H refined with riding coordinates:
 N1(H1), C1(H1B), C12(H12), C11(H11)
4.d Idealised Me refined as rotating group:
 C3(H3A,H3B,H3C), C13(H13A,H13B,H13C)
4.e Idealised tetrahedral OH refined as rotating group:
 O1(H1A), O4(H4), O8(H8), O3(H3)
;
_olex2_submission_special_instructions 'No special instructions were received'

loop_
_space_group_symop_operation_xyz
'x, y, z'
'-x, y, -z+1/2'
'x+1/2, y+1/2, z'
'-x+1/2, y+1/2, -z+1/2'
'-x, -y, -z'
'x, -y, z-1/2'
'-x+1/2, -y+1/2, -z'
'x+1/2, -y+1/2, z-1/2'

loop_
_atom_site_label
_atom_site_type_symbol
_atom_site_fract_x
_atom_site_fract_y
_atom_site_fract_z
_atom_site_U_iso_or_equiv
_atom_site_adp_type
_atom_site_occupancy
_atom_site_site_symmetry_order
_atom_site_calc_flag
_atom_site_refinement_flags_posn
_atom_site_refinement_flags_adp
_atom_site_refinement_flags_occupancy
_atom_site_disorder_assembly
_atom_site_disorder_group
O1 O 0.60809(5) -0.1568(2) -0.00064(9) 0.0297(4) Uani 1 1 d . . . . .
H1A H 0.6221 -0.1488 -0.0423 0.044 Uiso 1 1 calc R U . . .
O4 O 0.70390(6) -0.0874(2) -0.02449(9) 0.0319(4) Uani 1 1 d . . . . .
H4 H 0.7327 -0.0484 -0.0241 0.048 Uiso 1 1 calc R U . . .
O6 O 0.70912(5) 0.3998(2) 0.06100(9) 0.0292(4) Uani 1 1 d . . . . .
O8 O 0.57698(5) -0.1989(3) 0.14043(10) 0.0324(4) Uani 1 1 d . . . . .
H8 H 0.5709 -0.2070 0.1872 0.049 Uiso 1 1 calc R U . . .
O10 O 0.58519(6) 0.2941(3) 0.21879(10) 0.0360(4) Uani 1 1 d . . . . .
O5 O 0.78656(6) -0.1220(3) 0.24148(10) 0.0358(4) Uani 1 1 d . . . . .
O3 O 0.72551(6) -0.1087(3) 0.32045(9) 0.0336(4) Uani 1 1 d . . . . .
H3 H 0.7484 -0.1041 0.3540 0.050 Uiso 1 1 calc R U . . .
O7 O 0.63224(6) -0.1317(3) -0.14833(10) 0.0389(5) Uani 1 1 d G . . . .
H7A H 0.6193 -0.1820 -0.1908 0.058 Uiso 1 1 d G U . . .
H7B H 0.6628 -0.1219 -0.1568 0.058 Uiso 1 1 d G U . . .
N1 N 0.64530(6) 0.3476(3) 0.13563(11) 0.0249(4) Uani 1 1 d . . . . .
H1 H 0.6655 0.3603 0.1761 0.030 Uiso 1 1 calc R U . . .
N4 N 0.63484(7) 0.3509(3) 0.00103(11) 0.0264(4) Uani 1 1 d . . . . .
N2 N 0.55177(7) 0.2934(3) -0.04712(12) 0.0310(5) Uani 1 1 d . . . . .
N3 N 0.51976(7) 0.2537(3) 0.06823(12) 0.0326(5) Uani 1 1 d . . . . .
C1 C 0.65755(8) -0.1560(3) 0.19752(13) 0.0247(5) Uani 1 1 d . . . . .
H1B H 0.6465 -0.1703 0.2481 0.030 Uiso 1 1 calc R U . . .
C4 C 0.66504(8) 0.3680(3) 0.06501(13) 0.0236(5) Uani 1 1 d . . . . .
C6 C 0.70664(8) -0.1244(3) 0.18640(13) 0.0233(5) Uani 1 1 d . . . . .
C8 C 0.74306(8) -0.1189(3) 0.25080(13) 0.0256(5) Uani 1 1 d . . . . .
C10 C 0.56847(8) 0.2935(3) 0.08167(14) 0.0276(5) Uani 1 1 d . . . . .
C12 C 0.72260(8) -0.1019(3) 0.11276(13) 0.0240(5) Uani 1 1 d . . . . .
H12 H 0.7559 -0.0813 0.1055 0.029 Uiso 1 1 calc R U . . .
C14 C 0.62523(8) -0.1662(3) 0.13427(14) 0.0235(5) Uani 1 1 d . . . . .
C7 C 0.64123(8) -0.1440(3) 0.05941(13) 0.0224(5) Uani 1 1 d . . . . .
C2 C 0.69031(8) -0.1092(3) 0.04988(13) 0.0235(5) Uani 1 1 d . . . . .
C9 C 0.58657(8) 0.3156(3) 0.01073(13) 0.0251(5) Uani 1 1 d . . . . .
C5 C 0.59755(8) 0.3094(3) 0.15112(14) 0.0257(5) Uani 1 1 d . . . . .
C11 C 0.51213(9) 0.2563(4) -0.00871(14) 0.0329(6) Uani 1 1 d . . . . .
H11 H 0.4813 0.2338 -0.0337 0.039 Uiso 1 1 calc R U . . .
C3 C 0.65320(9) 0.3675(4) -0.07664(14) 0.0358(6) Uani 1 1 d . . . . .
H3A H 0.6478 0.5038 -0.0962 0.054 Uiso 1 1 calc R U . . .
H3B H 0.6362 0.2715 -0.1111 0.054 Uiso 1 1 calc R U . . .
H3C H 0.6879 0.3380 -0.0744 0.054 Uiso 1 1 calc R U . . .
C13 C 0.48488(9) 0.2161(4) 0.12709(16) 0.0424(7) Uani 1 1 d . . . . .
H13A H 0.4980 0.1159 0.1638 0.064 Uiso 1 1 calc R U . . .
H13B H 0.4547 0.1661 0.1024 0.064 Uiso 1 1 calc R U . . .
H13C H 0.4786 0.3411 0.1545 0.064 Uiso 1 1 calc R U . . .
O2 O 0.5407(3) 0.2263(15) -0.2160(4) 0.0412(15) Uani 0.399(11) 1 d . U P A 2
H2A H 0.5119 0.2752 -0.2256 0.062 Uiso 0.399(11) 1 d R U P A 2
H2B H 0.5501 0.2792 -0.1720 0.062 Uiso 0.399(11) 1 d R U P A 2
O9 O 0.55092(17) 0.3229(10) -0.2180(3) 0.0398(11) Uani 0.601(11) 1 d G U P A 1
H9A H 0.5662 0.4305 -0.2311 0.060 Uiso 0.601(11) 1 d G U P A 1
H9B H 0.5533 0.3225 -0.1679 0.060 Uiso 0.601(11) 1 d G U P A 1

loop_
_atom_site_aniso_label
_atom_site_aniso_U_11
_atom_site_aniso_U_22
_atom_site_aniso_U_33
_atom_site_aniso_U_23
_atom_site_aniso_U_13
_atom_site_aniso_U_12
O1 0.0240(8) 0.0365(9) 0.0277(9) -0.0011(7) -0.0065(7) -0.0018(7)
O4 0.0226(8) 0.0475(10) 0.0252(9) 0.0040(7) -0.0033(7) -0.0052(7)
O6 0.0239(8) 0.0308(8) 0.0323(9) 0.0017(7) -0.0049(7) -0.0045(6)
O8 0.0190(8) 0.0473(10) 0.0307(9) -0.0004(8) -0.0026(7) -0.0039(7)
O10 0.0255(9) 0.0478(10) 0.0343(10) 0.0020(8) -0.0035(8) 0.0028(7)
O5 0.0217(9) 0.0549(11) 0.0299(10) 0.0020(8) -0.0073(7) 0.0018(7)
O3 0.0263(8) 0.0505(10) 0.0234(9) -0.0025(8) -0.0054(7) 0.0003(8)
O7 0.0260(9) 0.0609(12) 0.0293(10) 0.0010(8) -0.0040(8) -0.0124(8)
N1 0.0206(9) 0.0265(9) 0.0264(10) -0.0013(8) -0.0090(8) -0.0002(8)
N4 0.0250(10) 0.0261(9) 0.0273(10) -0.0003(8) -0.0051(8) 0.0001(8)
N2 0.0256(10) 0.0285(10) 0.0374(12) -0.0013(8) -0.0132(9) 0.0012(8)
N3 0.0199(10) 0.0395(11) 0.0377(12) -0.0018(10) -0.0049(9) 0.0007(9)
C1 0.0239(11) 0.0220(10) 0.0275(12) -0.0003(9) -0.0042(10) 0.0007(9)
C4 0.0261(11) 0.0169(10) 0.0270(12) 0.0004(9) -0.0066(10) 0.0015(9)
C6 0.0246(11) 0.0177(10) 0.0269(12) -0.0002(9) -0.0062(10) 0.0018(9)
C8 0.0258(12) 0.0212(11) 0.0290(13) 0.0017(9) -0.0059(10) 0.0002(9)
C10 0.0217(11) 0.0250(11) 0.0354(13) -0.0021(10) -0.0064(10) 0.0018(9)
C12 0.0182(10) 0.0239(11) 0.0295(12) 0.0014(9) -0.0028(9) 0.0004(9)
C14 0.0181(11) 0.0206(10) 0.0315(12) -0.0028(9) -0.0029(10) 0.0004(8)
C7 0.0218(11) 0.0194(10) 0.0252(12) -0.0003(9) -0.0073(9) 0.0010(8)
C2 0.0243(11) 0.0212(10) 0.0245(12) 0.0009(9) -0.0033(10) 0.0006(9)
C9 0.0247(12) 0.0209(11) 0.0287(13) -0.0009(9) -0.0070(10) 0.0030(9)
C5 0.0227(11) 0.0236(11) 0.0297(13) -0.0011(9) -0.0082(10) 0.0018(9)
C11 0.0250(13) 0.0375(13) 0.0348(14) -0.0030(11) -0.0118(11) 0.0010(10)
C3 0.0333(13) 0.0457(15) 0.0282(13) -0.0018(11) -0.0003(11) -0.0062(11)
C13 0.0229(12) 0.0620(18) 0.0424(16) 0.0008(13) 0.0012(12) -0.0064(12)
O2 0.034(3) 0.052(4) 0.038(2) 0.000(3) -0.001(2) 0.002(3)
O9 0.037(2) 0.048(3) 0.0337(16) -0.005(2) 0.0000(15) 0.001(2)

loop_
_atom_type_symbol
_atom_type_description
_atom_type_scat_dispersion_real
_atom_type_scat_dispersion_imag
_atom_type_scat_source
C C 0.0181 0.0091 'International Tables Vol C Tables 4.2.6.8 and 6.1.1.4'
H H 0.0000 0.0000 'International Tables Vol C Tables 4.2.6.8 and 6.1.1.4'
N N 0.0311 0.0180 'International Tables Vol C Tables 4.2.6.8 and 6.1.1.4'
O O 0.0492 0.0322 'International Tables Vol C Tables 4.2.6.8 and 6.1.1.4'

loop_
_geom_angle_atom_site_label_1
_geom_angle_atom_site_label_2
_geom_angle_atom_site_label_3
_geom_angle
_geom_angle_site_symmetry_1
_geom_angle_site_symmetry_3
_geom_angle_publ_flag
C7 O1 H1A 109.5 . . ?
C2 O4 H4 109.5 . . ?
C14 O8 H8 109.5 . . ?
C8 O3 H3 109.5 . . ?
H7A O7 H7B 104.4 . . ?
C4 N1 H1 115.9 . . ?
C4 N1 C5 128.2(2) . . ?
C5 N1 H1 115.9 . . ?
C4 N4 C9 118.4(2) . . ?
C4 N4 C3 120.96(19) . . ?
C9 N4 C3 120.6(2) . . ?
C11 N2 C9 102.8(2) . . ?
C10 N3 C13 126.1(2) . . ?
C11 N3 C10 105.55(19) . . ?
C11 N3 C13 128.4(2) . . ?
C6 C1 H1B 120.2 . . ?
C14 C1 H1B 120.2 . . ?
C14 C1 C6 119.5(2) . . ?
O6 C4 N1 120.2(2) . . ?
O6 C4 N4 122.2(2) . . ?
N4 C4 N1 117.57(19) . . ?
C1 C6 C8 122.3(2) . . ?
C12 C6 C1 120.2(2) . . ?
C12 C6 C8 117.4(2) . . ?
O5 C8 O3 122.0(2) . . ?
O5 C8 C6 122.9(2) . . ?
O3 C8 C6 115.10(19) . . ?
N3 C10 C5 131.6(2) . . ?
C9 C10 N3 105.7(2) . . ?
C9 C10 C5 122.7(2) . . ?
C6 C12 H12 119.9 . . ?
C2 C12 C6 120.2(2) . . ?
C2 C12 H12 119.9 . . ?
O8 C14 C1 122.9(2) . . ?
O8 C14 C7 116.6(2) . . ?
C1 C14 C7 120.5(2) . . ?
O1 C7 C14 118.11(19) . . ?
O1 C7 C2 123.0(2) . . ?
C2 C7 C14 118.9(2) . . ?
O4 C2 C12 122.92(19) . . ?
O4 C2 C7 116.4(2) . . ?
C12 C2 C7 120.6(2) . . ?
N2 C9 N4 125.7(2) . . ?
C10 C9 N4 122.3(2) . . ?
C10 C9 N2 112.0(2) . . ?
O10 C5 N1 120.6(2) . . ?
O10 C5 C10 128.6(2) . . ?
N1 C5 C10 110.8(2) . . ?
N2 C11 N3 114.0(2) . . ?
N2 C11 H11 123.0 . . ?
N3 C11 H11 123.0 . . ?
N4 C3 H3A 109.5 . . ?
N4 C3 H3B 109.5 . . ?
N4 C3 H3C 109.5 . . ?
H3A C3 H3B 109.5 . . ?
H3A C3 H3C 109.5 . . ?
H3B C3 H3C 109.5 . . ?
N3 C13 H13A 109.5 . . ?
N3 C13 H13B 109.5 . . ?
N3 C13 H13C 109.5 . . ?
H13A C13 H13B 109.5 . . ?
H13A C13 H13C 109.5 . . ?
H13B C13 H13C 109.5 . . ?
H2A O2 H2B 104.5 . . ?
H9A O9 H9B 104.5 . . ?

loop_
_geom_bond_atom_site_label_1
_geom_bond_atom_site_label_2
_geom_bond_distance
_geom_bond_site_symmetry_2
_geom_bond_publ_flag
O1 H1A 0.8400 . ?
O1 C7 1.357(3) . ?
O4 H4 0.8400 . ?
O4 C2 1.371(3) . ?
O6 C4 1.247(3) . ?
O8 H8 0.8400 . ?
O8 C14 1.366(2) . ?
O10 C5 1.245(3) . ?
O5 C8 1.226(3) . ?
O3 H3 0.8400 . ?
O3 C8 1.328(3) . ?
O7 H7A 0.8702 . ?
O7 H7B 0.8698 . ?
N1 H1 0.8800 . ?
N1 C4 1.375(3) . ?
N1 C5 1.389(3) . ?
N4 C4 1.361(3) . ?
N4 C9 1.379(3) . ?
N4 C3 1.470(3) . ?
N2 C9 1.365(3) . ?
N2 C11 1.338(3) . ?
N3 C10 1.385(3) . ?
N3 C11 1.342(3) . ?
N3 C13 1.465(3) . ?
C1 H1B 0.9500 . ?
C1 C6 1.401(3) . ?
C1 C14 1.383(3) . ?
C6 C8 1.469(3) . ?
C6 C12 1.383(3) . ?
C10 C9 1.362(3) . ?
C10 C5 1.420(3) . ?
C12 H12 0.9500 . ?
C12 C2 1.377(3) . ?
C14 C7 1.403(3) . ?
C7 C2 1.399(3) . ?
C11 H11 0.9500 . ?
C3 H3A 0.9800 . ?
C3 H3B 0.9800 . ?
C3 H3C 0.9800 . ?
C13 H13A 0.9800 . ?
C13 H13B 0.9800 . ?
C13 H13C 0.9800 . ?
O2 H2A 0.8698 . ?
O2 H2B 0.8699 . ?
O9 H9A 0.8699 . ?
O9 H9B 0.8698 . ?

loop_
_geom_torsion_atom_site_label_1
_geom_torsion_atom_site_label_2
_geom_torsion_atom_site_label_3
_geom_torsion_atom_site_label_4
_geom_torsion
_geom_torsion_site_symmetry_1
_geom_torsion_site_symmetry_2
_geom_torsion_site_symmetry_3
_geom_torsion_site_symmetry_4
_geom_torsion_publ_flag
O1 C7 C2 O4 0.2(3) . . . . ?
O1 C7 C2 C12 -178.61(19) . . . . ?
O8 C14 C7 O1 -0.1(3) . . . . ?
O8 C14 C7 C2 179.69(18) . . . . ?
N3 C10 C9 N4 -177.96(18) . . . . ?
N3 C10 C9 N2 0.4(2) . . . . ?
N3 C10 C5 O10 -1.5(4) . . . . ?
N3 C10 C5 N1 178.7(2) . . . . ?
C1 C6 C8 O5 168.6(2) . . . . ?
C1 C6 C8 O3 -11.9(3) . . . . ?
C1 C6 C12 C2 0.4(3) . . . . ?
C1 C14 C7 O1 179.52(19) . . . . ?
C1 C14 C7 C2 -0.7(3) . . . . ?
C4 N1 C5 O10 179.72(19) . . . . ?
C4 N1 C5 C10 -0.5(3) . . . . ?
C4 N4 C9 N2 -179.48(19) . . . . ?
C4 N4 C9 C10 -1.3(3) . . . . ?
C6 C1 C14 O8 179.20(18) . . . . ?
C6 C1 C14 C7 -0.4(3) . . . . ?
C6 C12 C2 O4 179.81(18) . . . . ?
C6 C12 C2 C7 -1.5(3) . . . . ?
C8 C6 C12 C2 178.85(18) . . . . ?
C10 N3 C11 N2 0.3(3) . . . . ?
C12 C6 C8 O5 -9.9(3) . . . . ?
C12 C6 C8 O3 169.63(18) . . . . ?
C14 C1 C6 C8 -177.86(19) . . . . ?
C14 C1 C6 C12 0.6(3) . . . . ?
C14 C7 C2 O4 -179.56(17) . . . . ?
C14 C7 C2 C12 1.6(3) . . . . ?
C9 N4 C4 O6 179.96(18) . . . . ?
C9 N4 C4 N1 0.3(3) . . . . ?
C9 N2 C11 N3 -0.1(3) . . . . ?
C9 C10 C5 O10 179.3(2) . . . . ?
C9 C10 C5 N1 -0.5(3) . . . . ?
C5 N1 C4 O6 -179.05(19) . . . . ?
C5 N1 C4 N4 0.6(3) . . . . ?
C5 C10 C9 N4 1.5(3) . . . . ?
C5 C10 C9 N2 179.84(19) . . . . ?
C11 N2 C9 N4 178.1(2) . . . . ?
C11 N2 C9 C10 -0.2(2) . . . . ?
C11 N3 C10 C9 -0.4(2) . . . . ?
C11 N3 C10 C5 -179.8(2) . . . . ?
C3 N4 C4 O6 0.6(3) . . . . ?
C3 N4 C4 N1 -178.97(18) . . . . ?
C3 N4 C9 N2 -0.2(3) . . . . ?
C3 N4 C9 C10 178.0(2) . . . . ?
C13 N3 C10 C9 179.2(2) . . . . ?
C13 N3 C10 C5 -0.1(4) . . . . ?
C13 N3 C11 N2 -179.3(2) . . . . ?
